data_7002329
loop_
_publ_author_name
'Nilsson, Jessica'
'Degerman, Eva'
'Haukka, Matti'
'Lisensky, George C.'
'Garribba, Eugenio'
'Yoshikawa, Yutaka'
'Sakurai, Hiromu'
'Enyedy, Eva A.'
'Kiss, Tam\'as'
'Esbak, Hossein'
'Rehder, Dieter'
'Nordlander, Ebbe'

_publ_section_title
;
 Bis- and tris(pyridyl)amine-oxidovanadium complexes: Characteristics
 and insulin-mimetic potential
;
_journal_issue 38
_journal_name_full 'Dalton Transactions'
_journal_page_first 7902
_journal_page_last 7911
_journal_paper_doi 10.1039/b903456k
_journal_year 2009
_chemical_formula_moiety 'C19 H19 N3 O6 S V'
_chemical_formula_sum 'C19 H19 N3 O6 S V'
_chemical_formula_weight 468.37
_chemical_name_systematic
;
?
;
_space_group_IT_number 14
_symmetry_cell_setting monoclinic
_symmetry_space_group_name_Hall '-P 2ybc'
_symmetry_space_group_name_H-M 'P 1 21/c 1'
_atom_sites_solution_hydrogens geom
_atom_sites_solution_primary direct
_atom_sites_solution_secondary difmap
_audit_creation_method SHELXL-97
_cell_angle_alpha 90.00
_cell_angle_beta 103.265(3)
_cell_angle_gamma 90.00
_cell_formula_units_Z 4
_cell_length_a 17.7424(4)
_cell_length_b 7.8207(3)
_cell_length_c 14.2763(6)
_cell_measurement_reflns_used 6436
_cell_measurement_temperature 120(2)
_cell_measurement_theta_max 28.70
_cell_measurement_theta_min 1.00
_cell_volume 1928.10(12)
_computing_cell_refinement 'Denzo/Scalepack (Otwinowski & Minor, 1997)'
_computing_data_collection 'Collect (Nonius BV, 1997-2000)'
_computing_data_reduction 'Denzo/Scalepack (Otwinowski & Minor, 1997)'
_computing_molecular_graphics 'Diamond v.3.1c (Crystal Impact GbR, 2006)'
_computing_publication_material 'SHELXL-97 (Sheldrick, 1997)'
_computing_structure_refinement 'SHELXL-97 (Sheldrick, 1997)'
_computing_structure_solution 'SHELXS-97 (Sheldrick, 1997)'
_diffrn_ambient_temperature 120(2)
_diffrn_detector_area_resol_mean 9
_diffrn_measured_fraction_theta_full 0.996
_diffrn_measured_fraction_theta_max 0.996
_diffrn_measurement_device '95mm CCD camera on \k-goniostat'
_diffrn_measurement_device_type 'Nonius KappaCCD'
_diffrn_measurement_method '\f scans and \w scans with \k offset'
_diffrn_radiation_monochromator 'horizontally mounted graphite crystal'
_diffrn_radiation_source 'fine-focus sealed tube'
_diffrn_radiation_type MoK\a
_diffrn_radiation_wavelength 0.71073
_diffrn_reflns_av_R_equivalents 0.0524
_diffrn_reflns_av_sigmaI/netI 0.0623
_diffrn_reflns_limit_h_max 23
_diffrn_reflns_limit_h_min -23
_diffrn_reflns_limit_k_max 9
_diffrn_reflns_limit_k_min -10
_diffrn_reflns_limit_l_max 19
_diffrn_reflns_limit_l_min -17
_diffrn_reflns_number 20463
_diffrn_reflns_theta_full 28.72
_diffrn_reflns_theta_max 28.72
_diffrn_reflns_theta_min 2.86
_exptl_absorpt_coefficient_mu 0.667
_exptl_absorpt_correction_T_max 0.9002
_exptl_absorpt_correction_T_min 0.8737
_exptl_absorpt_correction_type multi-scan
_exptl_absorpt_process_details 'SADABS v.2.10 (Sheldrick, 2003)'
_exptl_crystal_colour purple
_exptl_crystal_density_diffrn 1.614
_exptl_crystal_density_method 'not measured'
_exptl_crystal_description block
_exptl_crystal_F_000 964
_exptl_crystal_size_max 0.21
_exptl_crystal_size_mid 0.18
_exptl_crystal_size_min 0.16
_refine_diff_density_max 0.401
_refine_diff_density_min -0.442
_refine_diff_density_rms 0.075
_refine_ls_extinction_method none
_refine_ls_goodness_of_fit_ref 1.021
_refine_ls_hydrogen_treatment constr
_refine_ls_matrix_type full
_refine_ls_number_parameters 272
_refine_ls_number_reflns 4975
_refine_ls_number_restraints 0
_refine_ls_restrained_S_all 1.021
_refine_ls_R_factor_all 0.0777
_refine_ls_R_factor_gt 0.0392
_refine_ls_shift/su_max 0.000
_refine_ls_shift/su_mean 0.000
_refine_ls_structure_factor_coef Fsqd
_refine_ls_weighting_details 'calc w=1/[\s^2^(Fo^2^)+(0.0417P)^2^+0.7456P] where P=(Fo^2^+2Fc^2^)/3'
_refine_ls_weighting_scheme calc
_refine_ls_wR_factor_gt 0.0832
_refine_ls_wR_factor_ref 0.0953
_reflns_number_gt 3392
_reflns_number_total 4975
_reflns_threshold_expression >2sigma(I)
_cod_data_source_file b903456k.txt
_cod_data_source_block jn1042ds
_cod_original_sg_symbol_H-M 'P 21/c'
_cod_database_code 7002329

loop_
_symmetry_equiv_pos_as_xyz
'x, y, z'
'-x, y+1/2, -z+1/2'
'-x, -y, -z'
'x, -y-1/2, z-1/2'

loop_
_atom_site_label
_atom_site_type_symbol
_atom_site_fract_x
_atom_site_fract_y
_atom_site_fract_z
_atom_site_U_iso_or_equiv
_atom_site_adp_type
_atom_site_occupancy
_atom_site_symmetry_multiplicity
_atom_site_calc_flag
_atom_site_refinement_flags
_atom_site_disorder_assembly
_atom_site_disorder_group
V1 V 0.22495(2) 0.58303(5) 0.13983(2) 0.01640(11) Uani 1 1 d . . .
S1 S 0.16567(3) 0.39082(7) 0.31441(4) 0.01985(14) Uani 1 1 d . . .
O1 O 0.24220(9) 0.4336(2) 0.07093(10) 0.0229(3) Uani 1 1 d . . .
O2 O 0.31026(8) 0.57449(19) 0.25577(10) 0.0187(3) Uani 1 1 d . . .
O3 O 0.15702(8) 0.4713(2) 0.21736(10) 0.0214(3) Uani 1 1 d . . .
O4 O 0.14511(10) 0.5099(2) 0.38078(11) 0.0315(4) Uani 1 1 d . . .
O5 O 0.25372(9) 0.3499(2) 0.34734(11) 0.0280(4) Uani 1 1 d . . .
H5O H 0.2864 0.4281 0.3233 0.042 Uiso 1 1 d R . .
O6 O 0.12590(9) 0.2297(2) 0.30629(11) 0.0268(4) Uani 1 1 d . . .
N1 N 0.19253(9) 0.8429(2) 0.19508(11) 0.0163(4) Uani 1 1 d . . .
N2 N 0.11884(9) 0.6583(2) 0.04833(11) 0.0166(4) Uani 1 1 d . . .
N3 N 0.29164(9) 0.7643(2) 0.08394(11) 0.0174(4) Uani 1 1 d . . .
C1 C 0.10722(11) 0.8353(3) 0.18370(14) 0.0181(4) Uani 1 1 d . . .
H1A H 0.0865 0.9511 0.1904 0.022 Uiso 1 1 calc R . .
H1B H 0.0943 0.7607 0.2338 0.022 Uiso 1 1 calc R . .
C2 C 0.07223(11) 0.7644(3) 0.08514(14) 0.0171(4) Uani 1 1 d . . .
C3 C -0.00200(12) 0.8021(3) 0.03448(15) 0.0202(5) Uani 1 1 d . . .
H3 H -0.0343 0.8745 0.0616 0.024 Uiso 1 1 calc R . .
C4 C -0.02874(12) 0.7330(3) -0.05653(15) 0.0220(5) Uani 1 1 d . . .
H4 H -0.0799 0.7567 -0.0920 0.026 Uiso 1 1 calc R . .
C5 C 0.01953(12) 0.6290(3) -0.09550(15) 0.0211(5) Uani 1 1 d . . .
H5 H 0.0028 0.5836 -0.1586 0.025 Uiso 1 1 calc R . .
C6 C 0.09252(12) 0.5928(3) -0.04040(14) 0.0184(4) Uani 1 1 d . . .
H6 H 0.1253 0.5192 -0.0660 0.022 Uiso 1 1 calc R . .
C7 C 0.21223(12) 0.9813(3) 0.13326(14) 0.0178(4) Uani 1 1 d . . .
H7A H 0.2230 1.0883 0.1710 0.021 Uiso 1 1 calc R . .
H7B H 0.1677 1.0021 0.0784 0.021 Uiso 1 1 calc R . .
C8 C 0.28181(11) 0.9327(3) 0.09610(13) 0.0168(4) Uani 1 1 d . . .
C9 C 0.33088(12) 1.0547(3) 0.07178(14) 0.0216(5) Uani 1 1 d . . .
H9 H 0.3225 1.1731 0.0804 0.026 Uiso 1 1 calc R . .
C10 C 0.39238(13) 1.0000(3) 0.03472(15) 0.0252(5) Uani 1 1 d . . .
H10 H 0.4267 1.0809 0.0173 0.030 Uiso 1 1 calc R . .
C11 C 0.40342(12) 0.8270(3) 0.02325(14) 0.0237(5) Uani 1 1 d . . .
H11 H 0.4456 0.7873 -0.0015 0.028 Uiso 1 1 calc R . .
C12 C 0.35226(11) 0.7133(3) 0.04835(14) 0.0200(5) Uani 1 1 d . . .
H12 H 0.3598 0.5945 0.0404 0.024 Uiso 1 1 calc R . .
C13 C 0.23344(12) 0.8701(3) 0.29800(14) 0.0187(5) Uani 1 1 d . . .
H13A H 0.2173 0.7806 0.3384 0.022 Uiso 1 1 calc R . .
H13B H 0.2184 0.9825 0.3199 0.022 Uiso 1 1 calc R . .
C14 C 0.32019(12) 0.8640(3) 0.31058(13) 0.0182(5) Uani 1 1 d . . .
C15 C 0.36672(13) 1.0047(3) 0.34322(14) 0.0228(5) Uani 1 1 d . . .
H15 H 0.3437 1.1073 0.3587 0.027 Uiso 1 1 calc R . .
C16 C 0.44648(13) 0.9974(3) 0.35356(15) 0.0275(5) Uani 1 1 d . . .
H16 H 0.4777 1.0944 0.3759 0.033 Uiso 1 1 calc R . .
C17 C 0.48026(13) 0.8474(3) 0.33103(15) 0.0261(5) Uani 1 1 d . . .
H17 H 0.5347 0.8421 0.3377 0.031 Uiso 1 1 calc R . .
C18 C 0.43501(12) 0.7054(3) 0.29891(14) 0.0220(5) Uani 1 1 d . . .
H18 H 0.4584 0.6028 0.2839 0.026 Uiso 1 1 calc R . .
C19 C 0.35492(12) 0.7132(3) 0.28861(14) 0.0184(5) Uani 1 1 d . . .

loop_
_atom_site_aniso_label
_atom_site_aniso_U_11
_atom_site_aniso_U_22
_atom_site_aniso_U_33
_atom_site_aniso_U_23
_atom_site_aniso_U_13
_atom_site_aniso_U_12
V1 0.01735(19) 0.0152(2) 0.01694(18) -0.00112(14) 0.00452(13) 0.00101(15)
S1 0.0233(3) 0.0175(3) 0.0193(3) 0.0010(2) 0.0060(2) -0.0007(2)
O1 0.0255(8) 0.0195(9) 0.0241(8) -0.0045(6) 0.0064(6) 0.0023(7)
O2 0.0183(7) 0.0158(8) 0.0204(7) 0.0003(6) 0.0013(6) -0.0006(6)
O3 0.0198(8) 0.0235(9) 0.0204(7) 0.0051(6) 0.0037(6) -0.0023(7)
O4 0.0450(10) 0.0250(9) 0.0295(8) -0.0063(7) 0.0188(7) -0.0038(8)
O5 0.0234(8) 0.0297(10) 0.0290(8) 0.0100(7) 0.0020(6) -0.0004(7)
O6 0.0319(9) 0.0180(9) 0.0303(8) 0.0024(7) 0.0068(7) -0.0060(7)
N1 0.0152(9) 0.0178(10) 0.0169(8) 0.0002(7) 0.0053(7) 0.0003(7)
N2 0.0182(9) 0.0148(9) 0.0181(8) 0.0013(7) 0.0066(7) -0.0022(7)
N3 0.0173(9) 0.0202(10) 0.0146(8) -0.0001(7) 0.0034(7) 0.0022(8)
C1 0.0161(10) 0.0181(12) 0.0217(10) -0.0022(9) 0.0077(8) 0.0004(9)
C2 0.0174(11) 0.0132(11) 0.0221(10) 0.0026(9) 0.0073(8) -0.0020(9)
C3 0.0173(11) 0.0168(12) 0.0272(11) 0.0029(9) 0.0066(9) -0.0008(9)
C4 0.0195(11) 0.0189(12) 0.0256(11) 0.0052(9) 0.0008(9) -0.0026(9)
C5 0.0220(11) 0.0212(13) 0.0192(10) 0.0030(9) 0.0027(8) -0.0050(9)
C6 0.0210(11) 0.0183(12) 0.0174(10) 0.0003(9) 0.0075(8) -0.0032(9)
C7 0.0196(11) 0.0136(11) 0.0206(10) 0.0014(9) 0.0057(8) 0.0012(9)
C8 0.0156(10) 0.0203(12) 0.0131(9) 0.0022(8) 0.0003(7) 0.0012(9)
C9 0.0218(11) 0.0209(13) 0.0218(11) 0.0033(9) 0.0046(9) -0.0021(9)
C10 0.0226(12) 0.0307(14) 0.0234(11) 0.0044(10) 0.0074(9) -0.0047(10)
C11 0.0172(11) 0.0371(15) 0.0174(10) 0.0016(10) 0.0053(8) 0.0046(10)
C12 0.0194(11) 0.0243(12) 0.0162(10) 0.0002(9) 0.0043(8) 0.0047(9)
C13 0.0225(11) 0.0181(12) 0.0162(10) -0.0026(9) 0.0057(8) 0.0003(9)
C14 0.0206(11) 0.0211(12) 0.0126(9) 0.0008(9) 0.0032(8) -0.0007(9)
C15 0.0286(13) 0.0199(13) 0.0189(10) -0.0018(9) 0.0032(9) -0.0007(10)
C16 0.0274(13) 0.0292(14) 0.0244(11) -0.0019(10) 0.0028(9) -0.0115(11)
C17 0.0204(11) 0.0339(14) 0.0238(11) 0.0031(10) 0.0046(9) -0.0035(10)
C18 0.0210(11) 0.0266(13) 0.0184(10) 0.0014(9) 0.0044(8) 0.0030(10)
C19 0.0211(11) 0.0205(12) 0.0131(9) 0.0016(8) 0.0031(8) -0.0015(9)

loop_
_atom_type_symbol
_atom_type_description
_atom_type_scat_dispersion_real
_atom_type_scat_dispersion_imag
_atom_type_scat_source
C C 0.0033 0.0016 'International Tables Vol C Tables 4.2.6.8 and 6.1.1.4'
H H 0.0000 0.0000 'International Tables Vol C Tables 4.2.6.8 and 6.1.1.4'
N N 0.0061 0.0033 'International Tables Vol C Tables 4.2.6.8 and 6.1.1.4'
O O 0.0106 0.0060 'International Tables Vol C Tables 4.2.6.8 and 6.1.1.4'
S S 0.1246 0.1234 'International Tables Vol C Tables 4.2.6.8 and 6.1.1.4'
V V 0.3005 0.5294 'International Tables Vol C Tables 4.2.6.8 and 6.1.1.4'

loop_
_geom_angle_atom_site_label_1
_geom_angle_atom_site_label_2
_geom_angle_atom_site_label_3
_geom_angle
_geom_angle_site_symmetry_1
_geom_angle_site_symmetry_3
_geom_angle_publ_flag
O1 V1 O2 105.84(7) . . ?
O1 V1 O3 104.12(7) . . ?
O2 V1 O3 87.99(6) . . ?
O1 V1 N2 95.28(7) . . ?
O2 V1 N2 158.71(6) . . ?
O3 V1 N2 84.25(6) . . ?
O1 V1 N3 93.16(7) . . ?
O2 V1 N3 87.21(6) . . ?
O3 V1 N3 162.72(7) . . ?
N2 V1 N3 94.37(6) . . ?
O1 V1 N1 162.42(7) . . ?
O2 V1 N1 86.92(6) . . ?
O3 V1 N1 88.08(6) . . ?
N2 V1 N1 73.06(6) . . ?
N3 V1 N1 75.10(6) . . ?
O4 S1 O6 115.37(9) . . ?
O4 S1 O3 110.53(10) . . ?
O6 S1 O3 110.49(9) . . ?
O4 S1 O5 108.88(10) . . ?
O6 S1 O5 106.51(9) . . ?
O3 S1 O5 104.39(8) . . ?
C19 O2 V1 122.43(12) . . ?
S1 O3 V1 138.07(9) . . ?
S1 O5 H5O 114.1 . . ?
C1 N1 C7 109.65(16) . . ?
C1 N1 C13 111.42(14) . . ?
C7 N1 C13 110.58(16) . . ?
C1 N1 V1 104.83(12) . . ?
C7 N1 V1 109.16(11) . . ?
C13 N1 V1 111.04(12) . . ?
C6 N2 C2 119.03(17) . . ?
C6 N2 V1 122.89(14) . . ?
C2 N2 V1 117.74(13) . . ?
C8 N3 C12 118.40(18) . . ?
C8 N3 V1 120.47(13) . . ?
C12 N3 V1 120.42(15) . . ?
N1 C1 C2 107.92(15) . . ?
N1 C1 H1A 110.1 . . ?
C2 C1 H1A 110.1 . . ?
N1 C1 H1B 110.1 . . ?
C2 C1 H1B 110.1 . . ?
H1A C1 H1B 108.4 . . ?
N2 C2 C3 121.29(19) . . ?
N2 C2 C1 115.38(17) . . ?
C3 C2 C1 123.32(19) . . ?
C2 C3 C4 119.2(2) . . ?
C2 C3 H3 120.4 . . ?
C4 C3 H3 120.4 . . ?
C3 C4 C5 119.6(2) . . ?
C3 C4 H4 120.2 . . ?
C5 C4 H4 120.2 . . ?
C6 C5 C4 118.4(2) . . ?
C6 C5 H5 120.8 . . ?
C4 C5 H5 120.8 . . ?
N2 C6 C5 122.4(2) . . ?
N2 C6 H6 118.8 . . ?
C5 C6 H6 118.8 . . ?
N1 C7 C8 110.48(17) . . ?
N1 C7 H7A 109.6 . . ?
C8 C7 H7A 109.6 . . ?
N1 C7 H7B 109.6 . . ?
C8 C7 H7B 109.6 . . ?
H7A C7 H7B 108.1 . . ?
N3 C8 C9 122.24(19) . . ?
N3 C8 C7 115.80(18) . . ?
C9 C8 C7 121.9(2) . . ?
C10 C9 C8 118.5(2) . . ?
C10 C9 H9 120.7 . . ?
C8 C9 H9 120.7 . . ?
C11 C10 C9 119.5(2) . . ?
C11 C10 H10 120.2 . . ?
C9 C10 H10 120.2 . . ?
C12 C11 C10 118.8(2) . . ?
C12 C11 H11 120.6 . . ?
C10 C11 H11 120.6 . . ?
N3 C12 C11 122.5(2) . . ?
N3 C12 H12 118.7 . . ?
C11 C12 H12 118.7 . . ?
N1 C13 C14 111.34(15) . . ?
N1 C13 H13A 109.4 . . ?
C14 C13 H13A 109.4 . . ?
N1 C13 H13B 109.4 . . ?
C14 C13 H13B 109.4 . . ?
H13A C13 H13B 108.0 . . ?
C15 C14 C19 118.94(19) . . ?
C15 C14 C13 121.7(2) . . ?
C19 C14 C13 119.31(19) . . ?
C14 C15 C16 121.0(2) . . ?
C14 C15 H15 119.5 . . ?
C16 C15 H15 119.5 . . ?
C17 C16 C15 119.6(2) . . ?
C17 C16 H16 120.2 . . ?
C15 C16 H16 120.2 . . ?
C18 C17 C16 120.4(2) . . ?
C18 C17 H17 119.8 . . ?
C16 C17 H17 119.8 . . ?
C17 C18 C19 119.9(2) . . ?
C17 C18 H18 120.1 . . ?
C19 C18 H18 120.1 . . ?
O2 C19 C18 119.9(2) . . ?
O2 C19 C14 119.82(18) . . ?
C18 C19 C14 120.2(2) . . ?

loop_
_geom_bond_atom_site_label_1
_geom_bond_atom_site_label_2
_geom_bond_distance
_geom_bond_site_symmetry_2
_geom_bond_publ_flag
V1 O1 1.6015(15) . ?
V1 O2 1.9711(14) . ?
V1 O3 2.0132(14) . ?
V1 N2 2.1139(17) . ?
V1 N3 2.1166(17) . ?
V1 N1 2.3001(18) . ?
S1 O4 1.4341(16) . ?
S1 O6 1.4360(16) . ?
S1 O3 1.4974(15) . ?
S1 O5 1.5579(16) . ?
O2 C19 1.362(3) . ?
O5 H5O 0.9591 . ?
N1 C1 1.486(2) . ?
N1 C7 1.488(3) . ?
N1 C13 1.497(2) . ?
N2 C6 1.347(3) . ?
N2 C2 1.360(3) . ?
N3 C8 1.345(3) . ?
N3 C12 1.351(2) . ?
C1 C2 1.507(3) . ?
C1 H1A 0.9900 . ?
C1 H1B 0.9900 . ?
C2 C3 1.381(3) . ?
C3 C4 1.387(3) . ?
C3 H3 0.9500 . ?
C4 C5 1.387(3) . ?
C4 H4 0.9500 . ?
C5 C6 1.381(3) . ?
C5 H5 0.9500 . ?
C6 H6 0.9500 . ?
C7 C8 1.500(3) . ?
C7 H7A 0.9900 . ?
C7 H7B 0.9900 . ?
C8 C9 1.389(3) . ?
C9 C10 1.385(3) . ?
C9 H9 0.9500 . ?
C10 C11 1.383(3) . ?
C10 H10 0.9500 . ?
C11 C12 1.375(3) . ?
C11 H11 0.9500 . ?
C12 H12 0.9500 . ?
C13 C14 1.509(3) . ?
C13 H13A 0.9900 . ?
C13 H13B 0.9900 . ?
C14 C15 1.390(3) . ?
C14 C19 1.399(3) . ?
C15 C16 1.390(3) . ?
C15 H15 0.9500 . ?
C16 C17 1.388(3) . ?
C16 H16 0.9500 . ?
C17 C18 1.386(3) . ?
C17 H17 0.9500 . ?
C18 C19 1.396(3) . ?
C18 H18 0.9500 . ?

loop_
_geom_hbond_atom_site_label_D
_geom_hbond_atom_site_label_H
_geom_hbond_atom_site_label_A
_geom_hbond_distance_DH
_geom_hbond_distance_HA
_geom_hbond_distance_DA
_geom_hbond_angle_DHA
_geom_hbond_site_symmetry_A
O5 H5O O2 0.96 1.61 2.531(2) 158.3 .
